data_4070428
loop_
_publ_author_name
'Ahmad, S. Usman'
'Beckmann, Jens'

_publ_section_title
;
 Synthesis and Structure of Polynuclear Indoxanes and Thalloxanes
 Containing Bulkym-Terphenyl Substituents
;
_journal_issue 24
_journal_name_full Organometallics
_journal_page_first 6893
_journal_paper_doi 10.1021/om9007967
_journal_volume 28
_journal_year 2009
_chemical_formula_sum 'C49 H50 Cl6 Tl2'
_chemical_formula_weight 1260.33
_chemical_name_systematic
;
 ?
;
_space_group_IT_number 14
_symmetry_cell_setting monoclinic
_symmetry_space_group_name_Hall '-P 2yn'
_symmetry_space_group_name_H-M 'P 1 21/n 1'
_atom_sites_solution_hydrogens geom
_atom_sites_solution_primary direct
_atom_sites_solution_secondary difmap
_audit_creation_method SHELXL-97
_cell_angle_alpha 90.00
_cell_angle_beta 94.10(5)
_cell_angle_gamma 90.00
_cell_formula_units_Z 2
_cell_length_a 10.615(6)
_cell_length_b 16.897(12)
_cell_length_c 13.685(9)
_cell_measurement_temperature 150
_cell_volume 2448(3)
_computing_cell_refinement 'X-Area (Stoe, 2004)'
_computing_data_collection 'X-Area (Stoe, 2004)'
_computing_data_reduction 'X-Area (Stoe, 2004)'
_computing_molecular_graphics 'DIAMOND (Brandenburg, 2006)'
_computing_publication_material 'SHELXL97 (Sheldrick, 1997)'
_computing_structure_refinement 'SHELXL97 (Sheldrick, 1997)'
_computing_structure_solution 'SHELXS97 (Sheldrick, 1997)'
_diffrn_ambient_temperature 150
_diffrn_measured_fraction_theta_full 0.995
_diffrn_measured_fraction_theta_max 0.995
_diffrn_measurement_device_type 'CCD area detector'
_diffrn_measurement_method 'phi and omega scans'
_diffrn_radiation_monochromator graphite
_diffrn_radiation_source 'fine-focus sealed tube'
_diffrn_radiation_type MoK\a
_diffrn_radiation_wavelength 0.71073
_diffrn_reflns_av_R_equivalents 0.0731
_diffrn_reflns_av_sigmaI/netI 0.0652
_diffrn_reflns_limit_h_max 12
_diffrn_reflns_limit_h_min -12
_diffrn_reflns_limit_k_max 20
_diffrn_reflns_limit_k_min -20
_diffrn_reflns_limit_l_max 16
_diffrn_reflns_limit_l_min -16
_diffrn_reflns_number 13128
_diffrn_reflns_theta_full 25.25
_diffrn_reflns_theta_max 25.25
_diffrn_reflns_theta_min 1.92
_exptl_absorpt_coefficient_mu 6.933
_exptl_absorpt_correction_T_max 1.00
_exptl_absorpt_correction_T_min 0.21
_exptl_absorpt_correction_type multi-scan
_exptl_absorpt_process_details 'X-Area (Stoe, 2004)'
_exptl_crystal_colour colourless
_exptl_crystal_density_diffrn 1.710
_exptl_crystal_density_method 'not measured'
_exptl_crystal_description block
_exptl_crystal_F_000 1216
_exptl_crystal_size_max 0.50
_exptl_crystal_size_mid 0.50
_exptl_crystal_size_min 0.43
_refine_diff_density_max 1.569
_refine_diff_density_min -1.579
_refine_diff_density_rms 0.266
_refine_ls_extinction_method none
_refine_ls_goodness_of_fit_ref 0.995
_refine_ls_hydrogen_treatment mixed
_refine_ls_matrix_type full
_refine_ls_number_parameters 262
_refine_ls_number_reflns 4413
_refine_ls_number_restraints 1
_refine_ls_restrained_S_all 0.999
_refine_ls_R_factor_all 0.0606
_refine_ls_R_factor_gt 0.0375
_refine_ls_shift/su_max 0.004
_refine_ls_shift/su_mean 0.000
_refine_ls_structure_factor_coef Fsqd
_refine_ls_weighting_details 'calc w=1/[\s^2^(Fo^2^)+(0.0566P)^2^+0.0000P] where P=(Fo^2^+2Fc^2^)/3'
_refine_ls_weighting_scheme calc
_refine_ls_wR_factor_gt 0.0825
_refine_ls_wR_factor_ref 0.0973
_reflns_number_gt 3298
_reflns_number_total 4413
_reflns_threshold_expression >2sigma(I)
_cod_data_source_file om9007967_si_001.cif
_cod_data_source_block publication_text
_cod_depositor_comments
;
The following automatic conversions were performed:

'_symmetry_cell_setting' value 'Monoclinic' changed to 'monoclinic'
according to /home/saulius/struct/CIF-dictionaries/cif_core.dic
dictionary named 'cif_core.dic' version 2.4.2 from 2011-04-26.

Automatic conversion script
Id: cif_fix_values 1715 2011-07-08 13:25:40Z adriana 
;
_cod_original_sg_symbol_H-M P2(1)/n
_cod_database_code 4070428

loop_
_symmetry_equiv_pos_as_xyz
'x, y, z'
'-x+1/2, y+1/2, -z+1/2'
'-x, -y, -z'
'x-1/2, -y-1/2, z-1/2'

loop_
_atom_site_label
_atom_site_type_symbol
_atom_site_fract_x
_atom_site_fract_y
_atom_site_fract_z
_atom_site_U_iso_or_equiv
_atom_site_adp_type
_atom_site_occupancy
_atom_site_symmetry_multiplicity
_atom_site_calc_flag
_atom_site_refinement_flags
Tl1 Tl 0.89572(3) 0.481949(17) 0.611214(18) 0.03160(11) Uani 1 1 d .
Cl2 Cl 0.85921(17) 0.51874(13) 0.42440(11) 0.0368(4) Uani 1 1 d .
Cl1 Cl 0.8485(2) 0.34308(12) 0.58193(15) 0.0491(5) Uani 1 1 d .
C22 C 0.6937(9) 0.6984(5) 0.4597(6) 0.044(2) Uani 1 1 d .
H22 H 0.7316 0.7299 0.4144 0.052 Uiso 1 1 calc R
C25 C 0.5788(8) 0.6045(5) 0.5946(5) 0.0380(18) Uani 1 1 d .
C15 C 0.7664(8) 0.6198(4) 0.7156(5) 0.0319(16) Uani 1 1 d .
C21 C 0.7586(8) 0.6831(5) 0.5498(5) 0.0354(17) Uani 1 1 d .
C24 C 0.5173(8) 0.6219(6) 0.5039(5) 0.045(2) Uani 1 1 d .
H24 H 0.4364 0.6023 0.4888 0.054 Uiso 1 1 calc R
C10 C 0.8522(7) 0.5586(4) 0.7304(4) 0.0281(15) Uani 1 1 d .
C13 C 0.8016(10) 0.6494(5) 0.8875(5) 0.047(2) Uani 1 1 d .
H13 H 0.7846 0.6806 0.9409 0.057 Uiso 1 1 calc R
C12 C 0.8859(9) 0.5876(5) 0.9000(5) 0.041(2) Uani 1 1 d .
H12 H 0.9246 0.5775 0.9619 0.050 Uiso 1 1 calc R
C23 C 0.5741(9) 0.6679(6) 0.4357(5) 0.046(2) Uani 1 1 d .
C14 C 0.7414(9) 0.6656(5) 0.7959(5) 0.041(2) Uani 1 1 d .
H14 H 0.6843 0.7073 0.7887 0.049 Uiso 1 1 calc R
C11 C 0.9138(8) 0.5408(4) 0.8222(5) 0.0315(16) Uani 1 1 d .
C20 C 0.6993(7) 0.6362(4) 0.6173(5) 0.0314(16) Uani 1 1 d .
C30 C 0.9985(7) 0.4702(4) 0.8336(5) 0.0310(17) Uani 1 1 d .
C35 C 1.1293(8) 0.4784(5) 0.8273(5) 0.0396(18) Uani 1 1 d .
C31 C 0.9471(9) 0.3948(5) 0.8469(5) 0.0392(19) Uani 1 1 d .
C38 C 1.1883(10) 0.5591(6) 0.8163(7) 0.056(2) Uani 1 1 d .
H38A H 1.1239 0.5990 0.8165 0.084 Uiso 1 1 calc R
H38B H 1.2283 0.5613 0.7556 0.084 Uiso 1 1 calc R
H38C H 1.2501 0.5681 0.8698 0.084 Uiso 1 1 calc R
C34 C 1.2040(9) 0.4104(6) 0.8327(6) 0.046(2) Uani 1 1 d .
H34 H 1.2907 0.4158 0.8286 0.056 Uiso 1 1 calc R
C26 C 0.8906(8) 0.7155(5) 0.5716(6) 0.045(2) Uani 1 1 d .
H26A H 0.9210 0.7005 0.6368 0.068 Uiso 1 1 calc R
H26B H 0.8888 0.7722 0.5667 0.068 Uiso 1 1 calc R
H26C H 0.9456 0.6944 0.5254 0.068 Uiso 1 1 calc R
C36 C 0.8089(9) 0.3833(6) 0.8566(7) 0.051(2) Uani 1 1 d .
H36A H 0.7666 0.4335 0.8502 0.076 Uiso 1 1 calc R
H36B H 0.7962 0.3611 0.9197 0.076 Uiso 1 1 calc R
H36C H 0.7753 0.3481 0.8063 0.076 Uiso 1 1 calc R
C32 C 1.0255(9) 0.3297(5) 0.8517(5) 0.043(2) Uani 1 1 d .
H32 H 0.9905 0.2799 0.8603 0.052 Uiso 1 1 calc R
C33 C 1.1552(9) 0.3360(6) 0.8441(5) 0.045(2) Uani 1 1 d .
C37 C 1.2380(12) 0.2639(7) 0.8467(7) 0.069(3) Uani 1 1 d .
H37A H 1.1879 0.2177 0.8570 0.104 Uiso 1 1 calc R
H37B H 1.3026 0.2688 0.8991 0.104 Uiso 1 1 calc R
H37C H 1.2764 0.2590 0.7855 0.104 Uiso 1 1 calc R
C27 C 0.5067(11) 0.6856(8) 0.3356(6) 0.070(3) Uani 1 1 d .
H27A H 0.5606 0.7171 0.2977 0.106 Uiso 1 1 calc R
H27B H 0.4300 0.7139 0.3443 0.106 Uiso 1 1 calc R
H27C H 0.4872 0.6368 0.3019 0.106 Uiso 1 1 calc R
C28 C 0.5129(9) 0.5555(7) 0.6681(6) 0.056(2) Uani 1 1 d .
H28A H 0.5683 0.5485 0.7260 0.083 Uiso 1 1 calc R
H28B H 0.4911 0.5048 0.6402 0.083 Uiso 1 1 calc R
H28C H 0.4376 0.5823 0.6848 0.083 Uiso 1 1 calc R
Cl3 Cl 0.5023(6) 0.4144(5) 1.0147(5) 0.180(3) Uani 1 1 d D
C1 C 0.553(2) 0.5012(13) 0.9641(17) 0.102(11) Uani 0.50 1 d PD

loop_
_atom_site_aniso_label
_atom_site_aniso_U_11
_atom_site_aniso_U_22
_atom_site_aniso_U_33
_atom_site_aniso_U_23
_atom_site_aniso_U_13
_atom_site_aniso_U_12
Tl1 0.03783(16) 0.03200(17) 0.02506(14) -0.00491(12) 0.00291(9) 0.00007(15)
Cl2 0.0374(9) 0.0494(11) 0.0246(7) 0.0031(8) 0.0083(6) 0.0116(9)
Cl1 0.0706(16) 0.0297(10) 0.0488(11) -0.0076(9) 0.0169(10) -0.0202(10)
C22 0.051(5) 0.043(5) 0.037(4) 0.007(3) 0.005(4) 0.008(4)
C25 0.036(4) 0.045(5) 0.033(4) -0.001(3) 0.002(3) 0.000(4)
C15 0.041(4) 0.031(4) 0.024(3) -0.001(3) 0.001(3) -0.001(3)
C21 0.046(5) 0.030(4) 0.030(3) -0.002(3) 0.001(3) 0.010(4)
C24 0.040(5) 0.059(6) 0.036(4) -0.007(4) -0.008(4) 0.004(4)
C10 0.033(4) 0.029(4) 0.022(3) -0.004(3) -0.001(3) 0.003(3)
C13 0.068(6) 0.046(5) 0.029(4) -0.010(3) 0.005(4) 0.014(5)
C12 0.061(6) 0.043(5) 0.018(3) -0.004(3) -0.007(3) 0.005(4)
C23 0.053(6) 0.055(6) 0.029(4) 0.003(3) -0.003(4) 0.020(4)
C14 0.059(6) 0.028(4) 0.036(4) -0.003(3) 0.001(4) 0.013(4)
C11 0.042(4) 0.028(4) 0.024(3) -0.006(3) 0.003(3) -0.003(3)
C20 0.039(4) 0.028(4) 0.027(3) 0.000(3) 0.000(3) 0.013(3)
C30 0.041(4) 0.029(4) 0.022(3) 0.002(3) -0.005(3) 0.002(3)
C35 0.041(4) 0.045(5) 0.032(4) 0.006(3) -0.003(3) 0.002(4)
C31 0.054(5) 0.036(5) 0.027(3) 0.007(3) -0.002(3) 0.002(4)
C38 0.050(6) 0.060(6) 0.056(5) -0.001(5) -0.006(4) -0.007(5)
C34 0.033(4) 0.069(7) 0.036(4) 0.003(4) -0.004(3) 0.014(5)
C26 0.046(5) 0.041(5) 0.049(4) 0.007(4) 0.007(4) -0.005(4)
C36 0.051(6) 0.045(6) 0.056(5) 0.008(4) 0.003(4) -0.007(4)
C32 0.056(6) 0.037(5) 0.036(4) 0.001(3) -0.006(4) 0.004(4)
C33 0.059(6) 0.045(5) 0.030(4) 0.006(3) -0.002(4) 0.015(4)
C37 0.086(9) 0.062(7) 0.059(6) 0.007(5) 0.004(6) 0.036(6)
C27 0.063(7) 0.109(10) 0.037(5) 0.013(5) -0.009(4) 0.026(7)
C28 0.050(6) 0.072(7) 0.044(5) 0.005(4) 0.002(4) -0.020(5)
Cl3 0.098(4) 0.239(8) 0.197(6) -0.011(5) -0.027(4) -0.024(4)
C1 0.071(17) 0.18(4) 0.064(14) -0.013(16) 0.058(13) 0.007(19)

loop_
_atom_type_symbol
_atom_type_description
_atom_type_scat_dispersion_real
_atom_type_scat_dispersion_imag
_atom_type_scat_source
C C 0.0033 0.0016 'International Tables Vol C Tables 4.2.6.8 and 6.1.1.4'
H H 0.0000 0.0000 'International Tables Vol C Tables 4.2.6.8 and 6.1.1.4'
Tl Tl -2.8358 9.6688 'International Tables Vol C Tables 4.2.6.8 and 6.1.1.4'
Cl Cl 0.1484 0.1585 'International Tables Vol C Tables 4.2.6.8 and 6.1.1.4'

loop_
_geom_angle_atom_site_label_1
_geom_angle_atom_site_label_2
_geom_angle_atom_site_label_3
_geom_angle
_geom_angle_site_symmetry_1
_geom_angle_site_symmetry_3
C10 Tl1 Cl1 130.7(2) . .
C10 Tl1 Cl2 124.57(19) . .
Cl1 Tl1 Cl2 93.08(7) . .
C10 Tl1 Cl2 113.8(2) . 3_766
Cl1 Tl1 Cl2 99.05(8) . 3_766
Cl2 Tl1 Cl2 84.37(7) . 3_766
Tl1 Cl2 Tl1 95.63(7) . 3_766
C23 C22 C21 121.8(8) . .
C24 C25 C20 118.6(8) . .
C24 C25 C28 120.0(8) . .
C20 C25 C28 121.3(7) . .
C10 C15 C14 117.6(6) . .
C10 C15 C20 122.3(6) . .
C14 C15 C20 120.2(7) . .
C22 C21 C20 118.2(8) . .
C22 C21 C26 120.0(8) . .
C20 C21 C26 121.8(7) . .
C23 C24 C25 121.4(8) . .
C15 C10 C11 123.4(6) . .
C15 C10 Tl1 120.8(5) . .
C11 C10 Tl1 115.8(5) . .
C12 C13 C14 120.9(7) . .
C11 C12 C13 120.9(7) . .
C24 C23 C22 118.9(7) . .
C24 C23 C27 121.0(9) . .
C22 C23 C27 120.1(9) . .
C15 C14 C13 120.2(8) . .
C12 C11 C10 117.1(7) . .
C12 C11 C30 122.6(6) . .
C10 C11 C30 120.2(6) . .
C21 C20 C25 121.0(7) . .
C21 C20 C15 119.2(7) . .
C25 C20 C15 119.7(7) . .
C31 C30 C35 119.5(7) . .
C31 C30 C11 120.1(8) . .
C35 C30 C11 120.3(7) . .
C34 C35 C30 118.4(8) . .
C34 C35 C38 120.7(8) . .
C30 C35 C38 120.9(8) . .
C32 C31 C30 119.5(9) . .
C32 C31 C36 119.0(8) . .
C30 C31 C36 121.5(8) . .
C33 C34 C35 122.9(9) . .
C31 C32 C33 122.1(9) . .
C34 C33 C32 117.5(8) . .
C34 C33 C37 121.4(10) . .
C32 C33 C37 121.1(9) . .
C1 Cl3 C1 55.7(11) 3_667 .
C1 C1 Cl3 67.0(15) 3_667 3_667
C1 C1 Cl3 57.3(13) 3_667 .
Cl3 C1 Cl3 124.3(11) 3_667 .

loop_
_geom_bond_atom_site_label_1
_geom_bond_atom_site_label_2
_geom_bond_distance
_geom_bond_site_symmetry_2
Tl1 C10 2.159(7) .
Tl1 Cl1 2.427(3) .
Tl1 Cl2 2.633(2) .
Tl1 Cl2 2.681(2) 3_766
Cl2 Tl1 2.681(2) 3_766
C22 C23 1.388(13) .
C22 C21 1.392(11) .
C25 C24 1.392(11) .
C25 C20 1.402(12) .
C25 C28 1.511(12) .
C15 C10 1.383(11) .
C15 C14 1.385(10) .
C15 C20 1.502(9) .
C21 C20 1.401(11) .
C21 C26 1.514(12) .
C24 C23 1.385(13) .
C10 C11 1.407(9) .
C13 C12 1.377(12) .
C13 C14 1.393(11) .
C12 C11 1.376(10) .
C23 C27 1.530(11) .
C11 C30 1.494(11) .
C30 C31 1.403(11) .
C30 C35 1.404(12) .
C35 C34 1.395(12) .
C35 C38 1.511(13) .
C31 C32 1.378(12) .
C31 C36 1.495(13) .
C34 C33 1.374(13) .
C32 C33 1.393(13) .
C33 C37 1.501(13) .
Cl3 C1 1.58(2) 3_667
Cl3 C1 1.725(18) .
C1 C1 1.55(3) 3_667
C1 Cl3 1.58(2) 3_667
